data_7219521
loop_
_publ_author_name
'Song, Yang'
'Fan, Rui-Qing'
'Zhang, Hui-Jie'
'Liu, Zhi-Wei'
'Wang, Xue-Tao'
'Tan, Cai-Tu'
'Yang, Yu-Lin'
'Wang, Yu-Lei'

_publ_section_title
;
 Luminescent properties of Ag(i)/Cu(i) coordination polymers: crystal
 structures and high intensity luminescence of a PMMA-doped hybrid
 material based on a quinoline-2,3-dicarboxylic acid ligand
;
_journal_issue 22
_journal_name_full 'RSC Adv.'
_journal_page_first 17343
_journal_paper_doi 10.1039/C4RA16863A
_journal_volume 5
_journal_year 2015
_chemical_formula_sum 'C10 H7 Cu I N O2'
_chemical_formula_weight 363.61
_chemical_name_systematic
; 
 ? 
;
_space_group_IT_number 14
_symmetry_cell_setting monoclinic
_symmetry_space_group_name_Hall '-P 2yn'
_symmetry_space_group_name_H-M 'P 1 21/n 1'
_atom_sites_solution_hydrogens geom
_atom_sites_solution_primary direct
_atom_sites_solution_secondary difmap
_audit_creation_method SHELXL-97
_audit_update_record
;
2014-12-24 deposited with the CCDC.
2015-02-03 downloaded from the CCDC.
;
_cell_angle_alpha 90.00
_cell_angle_beta 90.03(3)
_cell_angle_gamma 90.00
_cell_formula_units_Z 4
_cell_length_a 4.2490(8)
_cell_length_b 15.962(3)
_cell_length_c 15.297(3)
_cell_measurement_reflns_used 2368
_cell_measurement_temperature 293(2)
_cell_measurement_theta_max 27.46
_cell_measurement_theta_min 3.69
_cell_volume 1037.5(3)
_computing_cell_refinement 'Bruker SMART'
_computing_data_collection 'Bruker SMART'
_computing_data_reduction 'Bruker SAINT'
_computing_molecular_graphics SHELXP-97
_computing_publication_material SHELXTL
_computing_structure_refinement 'SHELXL-97 (Sheldrick, 1997)'
_computing_structure_solution 'SHELXS-97 (Sheldrick, 1997)'
_diffrn_ambient_temperature 293(2)
_diffrn_measured_fraction_theta_full 0.991
_diffrn_measured_fraction_theta_max 0.991
_diffrn_measurement_device_type 'Bruker Smart APEX CCD area detector'
_diffrn_measurement_method 'phi and omega scans'
_diffrn_radiation_monochromator graphite
_diffrn_radiation_source 'fine-focus sealed tube'
_diffrn_radiation_type MoK\a
_diffrn_radiation_wavelength 0.71073
_diffrn_reflns_av_R_equivalents 0.0320
_diffrn_reflns_av_sigmaI/netI 0.0261
_diffrn_reflns_limit_h_max 5
_diffrn_reflns_limit_h_min -5
_diffrn_reflns_limit_k_max 20
_diffrn_reflns_limit_k_min -20
_diffrn_reflns_limit_l_max 19
_diffrn_reflns_limit_l_min -19
_diffrn_reflns_number 9840
_diffrn_reflns_theta_full 27.46
_diffrn_reflns_theta_max 27.46
_diffrn_reflns_theta_min 3.69
_diffrn_standards_decay_% 0
_diffrn_standards_interval_count 0
_diffrn_standards_interval_time 0
_diffrn_standards_number 0
_exptl_absorpt_coefficient_mu 5.056
_exptl_absorpt_correction_T_max 0.6318
_exptl_absorpt_correction_T_min 0.6318
_exptl_absorpt_correction_type multi-scan
_exptl_crystal_colour yellow
_exptl_crystal_density_diffrn 2.328
_exptl_crystal_density_method 'not measured'
_exptl_crystal_description block
_exptl_crystal_F_000 688
_exptl_crystal_size_max 0.14
_exptl_crystal_size_mid 0.14
_exptl_crystal_size_min 0.12
_refine_diff_density_max 3.286
_refine_diff_density_min -3.494
_refine_diff_density_rms 0.322
_refine_ls_extinction_method none
_refine_ls_goodness_of_fit_ref 1.267
_refine_ls_hydrogen_treatment mixed
_refine_ls_matrix_type full
_refine_ls_number_parameters 136
_refine_ls_number_reflns 2368
_refine_ls_number_restraints 0
_refine_ls_restrained_S_all 1.267
_refine_ls_R_factor_all 0.0842
_refine_ls_R_factor_gt 0.0814
_refine_ls_shift/su_max 0.000
_refine_ls_shift/su_mean 0.000
_refine_ls_structure_factor_coef Fsqd
_refine_ls_weighting_details 'calc w=1/[\s^2^(Fo^2^)+(0.0000P)^2^+66.6049P] where P=(Fo^2^+2Fc^2^)/3'
_refine_ls_weighting_scheme calc
_refine_ls_wR_factor_gt 0.2183
_refine_ls_wR_factor_ref 0.2192
_reflns_number_gt 2209
_reflns_number_total 2368
_reflns_threshold_expression >2sigma(I)
_cod_data_source_file c4ra16863a3.cif
_cod_data_source_block s
_cod_depositor_comments
;
The following automatic conversions were performed:

'_symmetry_cell_setting' value 'Monoclinic' changed to 'monoclinic'
according to
/usr/data/users/saulius/crontab/automatic-downloads/rss-feeds/RSC/lib/dictionaries/cif_core.dic
dictionary named 'cif_core.dic' version 2.4.2 from 2011-04-26.

Automatic conversion script
Id: cif_fix_values 3008 2015-01-20 13:52:24Z robertas 
;
_cod_original_cell_volume 1037.5(4)
_cod_original_sg_symbol_H-M 'P2(1)/n  '
_cod_database_code 7219521

loop_
_symmetry_equiv_pos_as_xyz
'x, y, z'
'-x+1/2, y+1/2, -z+1/2'
'-x, -y, -z'
'x-1/2, -y-1/2, z-1/2'

loop_
_atom_site_label
_atom_site_type_symbol
_atom_site_fract_x
_atom_site_fract_y
_atom_site_fract_z
_atom_site_U_iso_or_equiv
_atom_site_adp_type
_atom_site_occupancy
_atom_site_symmetry_multiplicity
_atom_site_calc_flag
_atom_site_refinement_flags
I1 I -0.8121(2) 0.92025(6) 0.08990(7) 0.0269(3) Uani 1 1 d .
Cu1 Cu -0.6886(5) 1.06694(12) 0.01722(14) 0.0327(5) Uani 1 1 d .
O1 O -1.010(4) 1.3926(8) -0.0118(10) 0.053(4) Uani 1 1 d .
H1 H -1.0691 1.4388 -0.0283 0.080 Uiso 1 1 calc R
O2 O -0.754(4) 1.4711(8) 0.0851(11) 0.060(4) Uani 1 1 d .
N1 N -0.643(3) 1.1746(8) 0.0893(8) 0.027(3) Uani 1 1 d .
C1 C -0.754(4) 1.2451(10) 0.0581(11) 0.031(3) Uani 1 1 d .
H1A H -0.8817 1.2421 0.0089 0.037 Uiso 1 1 calc R
C2 C -0.694(4) 1.3252(9) 0.0934(10) 0.027(3) Uani 1 1 d .
C3 C -0.511(5) 1.3294(11) 0.1685(13) 0.040(4) Uani 1 1 d .
H3A H -0.4736 1.3811 0.1946 0.048 Uiso 1 1 calc R
C4 C -0.381(4) 1.2559(9) 0.2058(11) 0.029(3) Uani 1 1 d .
C5 C -0.454(4) 1.1793(10) 0.1636(12) 0.033(3) Uani 1 1 d .
C6 C -0.202(4) 1.2560(11) 0.2810(12) 0.034(4) Uani 1 1 d .
H6A H -0.1618 1.3062 0.3099 0.041 Uiso 1 1 calc R
C7 C -0.084(5) 1.1845(13) 0.3127(14) 0.045(4) Uani 1 1 d .
H7A H 0.0469 1.1861 0.3613 0.053 Uiso 1 1 calc R
C8 C -0.160(4) 1.1026(12) 0.2719(10) 0.034(4) Uani 1 1 d .
H8A H -0.0930 1.0523 0.2965 0.041 Uiso 1 1 calc R
C9 C -0.326(4) 1.1046(10) 0.1985(12) 0.035(4) Uani 1 1 d .
H9A H -0.3610 1.0547 0.1687 0.041 Uiso 1 1 calc R
C10 C -0.830(4) 1.4010(11) 0.0531(13) 0.037(4) Uani 1 1 d .

loop_
_atom_site_aniso_label
_atom_site_aniso_U_11
_atom_site_aniso_U_22
_atom_site_aniso_U_33
_atom_site_aniso_U_23
_atom_site_aniso_U_13
_atom_site_aniso_U_12
I1 0.0239(5) 0.0244(5) 0.0325(5) 0.0054(4) -0.0039(4) -0.0004(4)
Cu1 0.0383(11) 0.0208(9) 0.0389(11) -0.0036(8) -0.0056(9) 0.0014(8)
O1 0.082(11) 0.022(6) 0.056(9) 0.002(6) -0.021(8) 0.001(7)
O2 0.088(12) 0.020(6) 0.072(10) 0.002(6) -0.030(9) 0.003(7)
N1 0.033(7) 0.021(6) 0.028(7) -0.001(5) -0.004(5) -0.004(5)
C1 0.039(9) 0.023(7) 0.031(8) -0.007(6) 0.008(7) -0.002(6)
C2 0.033(8) 0.020(7) 0.029(8) -0.003(6) -0.004(6) -0.001(6)
C3 0.047(11) 0.022(8) 0.051(11) -0.013(8) 0.003(9) -0.003(7)
C4 0.032(8) 0.016(6) 0.038(8) -0.008(6) 0.005(7) -0.008(6)
C5 0.032(8) 0.028(8) 0.038(9) -0.005(7) 0.000(7) 0.002(7)
C6 0.028(8) 0.035(9) 0.040(9) -0.010(7) 0.011(7) 0.000(7)
C7 0.038(10) 0.046(11) 0.050(11) -0.009(9) -0.004(9) -0.004(8)
C8 0.037(9) 0.043(9) 0.023(7) 0.007(7) 0.001(6) 0.021(8)
C9 0.035(9) 0.026(8) 0.042(9) -0.001(7) -0.005(7) -0.004(7)
C10 0.041(9) 0.026(8) 0.045(10) -0.001(7) 0.000(8) -0.006(7)

loop_
_atom_type_symbol
_atom_type_description
_atom_type_scat_dispersion_real
_atom_type_scat_dispersion_imag
_atom_type_scat_source
C C 0.0033 0.0016 'International Tables Vol C Tables 4.2.6.8 and 6.1.1.4'
H H 0.0000 0.0000 'International Tables Vol C Tables 4.2.6.8 and 6.1.1.4'
N N 0.0061 0.0033 'International Tables Vol C Tables 4.2.6.8 and 6.1.1.4'
O O 0.0106 0.0060 'International Tables Vol C Tables 4.2.6.8 and 6.1.1.4'
Cu Cu 0.3201 1.2651 'International Tables Vol C Tables 4.2.6.8 and 6.1.1.4'
I I -0.4742 1.8119 'International Tables Vol C Tables 4.2.6.8 and 6.1.1.4'

loop_
_geom_angle_atom_site_label_1
_geom_angle_atom_site_label_2
_geom_angle_atom_site_label_3
_geom_angle
_geom_angle_site_symmetry_1
_geom_angle_site_symmetry_3
Cu1 I1 Cu1 80.40(7) . 3_375
Cu1 I1 Cu1 61.32(8) . 3_475
Cu1 I1 Cu1 104.29(8) 3_375 3_475
N1 Cu1 I1 122.3(4) . .
N1 Cu1 I1 109.8(4) . 3_375
I1 Cu1 I1 99.60(7) . 3_375
N1 Cu1 I1 100.9(4) . 3_475
I1 Cu1 I1 118.68(8) . 3_475
I1 Cu1 I1 104.29(8) 3_375 3_475
N1 Cu1 Cu1 134.9(4) . 3_475
I1 Cu1 Cu1 60.23(8) . 3_475
I1 Cu1 Cu1 113.96(11) 3_375 3_475
I1 Cu1 Cu1 58.45(9) 3_475 3_475
C10 O1 H1 109.5 . .
C1 N1 C5 117.2(14) . .
C1 N1 Cu1 119.4(11) . .
C5 N1 Cu1 122.5(11) . .
N1 C1 C2 125.1(16) . .
N1 C1 H1A 117.5 . .
C2 C1 H1A 117.5 . .
C3 C2 C1 117.5(15) . .
C3 C2 C10 121.6(15) . .
C1 C2 C10 120.9(15) . .
C2 C3 C4 120.7(15) . .
C2 C3 H3A 119.7 . .
C4 C3 H3A 119.7 . .
C6 C4 C5 120.1(16) . .
C6 C4 C3 123.3(15) . .
C5 C4 C3 116.5(16) . .
N1 C5 C9 118.9(15) . .
N1 C5 C4 122.9(15) . .
C9 C5 C4 118.2(16) . .
C7 C6 C4 120.4(16) . .
C7 C6 H6A 119.8 . .
C4 C6 H6A 119.8 . .
C6 C7 C8 121.4(17) . .
C6 C7 H7A 119.3 . .
C8 C7 H7A 119.3 . .
C9 C8 C7 116.7(16) . .
C9 C8 H8A 121.7 . .
C7 C8 H8A 121.7 . .
C8 C9 C5 122.9(17) . .
C8 C9 H9A 118.5 . .
C5 C9 H9A 118.5 . .
O1 C10 O2 123.7(17) . .
O1 C10 C2 118.6(15) . .
O2 C10 C2 117.7(16) . .

loop_
_geom_bond_atom_site_label_1
_geom_bond_atom_site_label_2
_geom_bond_distance
_geom_bond_site_symmetry_2
I1 Cu1 2.645(2) .
I1 Cu1 2.688(2) 3_375
I1 Cu1 2.694(3) 3_475
Cu1 N1 2.051(13) .
Cu1 I1 2.688(2) 3_375
Cu1 I1 2.694(3) 3_475
Cu1 Cu1 2.723(4) 3_475
O1 C10 1.26(2) .
O1 H1 0.8200 .
O2 C10 1.26(2) .
N1 C1 1.31(2) .
N1 C5 1.39(2) .
C1 C2 1.41(2) .
C1 H1A 0.9300 .
C2 C3 1.39(2) .
C2 C10 1.48(2) .
C3 C4 1.42(2) .
C3 H3A 0.9300 .
C4 C6 1.38(2) .
C4 C5 1.42(2) .
C5 C9 1.41(2) .
C6 C7 1.34(3) .
C6 H6A 0.9300 .
C7 C8 1.48(3) .
C7 H7A 0.9300 .
C8 C9 1.33(2) .
C8 H8A 0.9300 .
C9 H9A 0.9300 .
